data_2000228
loop_
_publ_author_name
'Wang, J.-L.'
'Tian, G.-H.'
'Miao, F. M.'
'Liu, H.-Q.'
'Chen, R.-T.'

_publ_section_title
;
 Structure of the complex
 [<i>N</i>-(<i>p</i>-chlorophenyl)iminodiacetato]copper(II)
;
_journal_issue 10
_journal_name_full 'Acta Crystallographica Section C'
_journal_page_first 2205
_journal_page_last 2207
_journal_paper_doi 10.1107/S010827019100389X
_journal_volume 47
_journal_year 1991
_chemical_formula_sum 'C10 H8 Cl Cu N O4'
_chemical_formula_weight 273.17
_symmetry_cell_setting orthorhombic
_symmetry_space_group_name_Hall '-P 2ac 2ab'
_symmetry_space_group_name_H-M 'P b c a'
_cell_angle_alpha 90
_cell_angle_beta 90
_cell_angle_gamma 90
_cell_formula_units_Z 8
_cell_length_a 8.783(2)
_cell_length_b 9.304(3)
_cell_length_c 26.993(5)
_cell_volume 2205.8(10)
_diffrn_radiation_type Mo
_diffrn_radiation_wavelength 0.7107
_exptl_absorpt_coefficient_mu 5.13
_exptl_crystal_density_diffrn 1.838
_exptl_crystal_F_000 1096
_cod_data_source_file ab0196.cif
_cod_data_source_block ab0196a
_cod_original_cell_volume 2206.0
_cod_original_formula_sum 'Cu1 Cl1 C10 H8 N1 O4'
_cod_database_code 2000228

loop_
_atom_site_label
_atom_site_fract_x
_atom_site_fract_y
_atom_site_fract_z
CU1 .4224(2) .3510(2) .32663(6)
O1 .6067(9) .2932(8) .2933(3)
O2 .8014(8) .3813(8) .2509(3)
O3 .24610(10) .4507(8) .3531(3)
O4 .3753(8) .1560(10) .3455(3)
N1 .5173(9) .5501(9) .3275(4)
C1 .6860(10) .3970(10) .2768(4)
C2 .6220(10) .5440(10) .2843(5)
C3 .241(2) .5790(10) .3420(4)
C4 .3850(10) .6450(10) .3196(4)
C11 .5900(10) .5670(10) .3753(4)
C12 .516(2) .620(2) .4140(5)
C13 .583(2) .629(2) .4595(5)
C14 .725(2) .582(2) .4675(5)
C15 .814(2) .535(3) .4287(6)
C16 .739(2) .523(2) .3805(5)
Cl1 .8028(6) .5849(7) .5260(2)
H21 .58(2) .580(10) .249(5)
H22 .69(2) .620(10) .284(4)
H41 .400(10) .740(10) .334(5)
H42 .37(2) .60(10) .283(5)
H12 .420(10) .620(10) .416(4)
H13 .530(10) .660(10) .485(5)
H15 .92(2) .510(10) .431(4)
H16 .79(2) .48(2) .355(4)

loop_
_geom_bond_atom_site_label_1
_geom_bond_atom_site_label_2
_geom_bond_distance
CU1 O1 1.928(4)
CU1 O3 1.940(4)
CU1 O4 1.928(5)
CU1 N1 2.031(5)
O1 C1 1.270(7)
O2 C1 1.240(8)
O3 C3 1.234(7)
O4 C3 1.253(8)
N1 C2 1.487(8)
N1 C4 1.476(7)
N1 C11 1.447(8)
N1 H22 2.03(8)
N1 H41 2.03(8)
N1 H42 2.05(8)
C1 C2 1.493(9)
C1 H22 2.08(8)
C2 H21 1.09(8)
C2 H22 .93(8)
C3 C4 1.525(9)
C3 H41 2.05(8)
C3 H42 2.09(8)
C4 H41 .96(8)
C4 H42 1.01(7)
C11 C12 1.332(10)
C11 C16 1.374(11)
C11 H12 1.90(7)
C11 H16 1.99(8)
C12 C13 1.364(11)
C12 H12 .81(7)
C12 H13 1.95(7)
C13 C14 1.345(13)
C13 H12 1.83(7)
C13 C13 .89(7)
C14 C15 1.376(13)
C14 Cl1 1.718(8)
C14 H13 1.94(8)
C14 H15 2.05(8)
C15 C16 1.462(11)
C15 C15 .93(7)
C15 H16 2.06(7)
C16 H15 2.08(8)
C16 H16 .90(7)
H21 H22 1.44(10)
H41 H42 1.59(10)
